data_1570769
loop_
_publ_author_name
'Kazmierczak, Nathanael P.'
'Lopez, Nathan E.'
'Luedecke, Kaitlin M.'
'Hadt, Ryan G.'

_publ_section_title
;
 Determining the key vibrations for spin relaxation in ruffled Cu(ii)
 porphyrins <i>via</i> resonance Raman spectroscopy.
;
_journal_issue 7
_journal_name_full 'Chemical science'
_journal_page_first 2380
_journal_page_last 2390
_journal_paper_doi 10.1039/d3sc05774g
_journal_volume 15
_journal_year 2024
_chemical_formula_sum 'C130 H148 Cl4 Cu4 N16'
_chemical_formula_weight 2330.60
_chemical_name_systematic 'copper tetraisopropylporphyrin dichloromethane solvate'
_space_group_crystal_system tetragonal
_space_group_IT_number 80
_space_group_name_Hall 'I 4bw'
_space_group_name_H-M_alt 'I 41'
_atom_sites_solution_hydrogens geom
_atom_sites_solution_primary direct
_atom_sites_solution_secondary difmap
_audit_creation_method SHELXL-2019/1
_audit_update_record
;
2023-10-23 deposited with the CCDC.	2024-01-12 downloaded from the CCDC.
;
_cell_angle_alpha 90
_cell_angle_beta 90
_cell_angle_gamma 90
_cell_formula_units_Z 2
_cell_length_a 10.8836(4)
_cell_length_b 10.8836(4)
_cell_length_c 47.541(5)
_cell_measurement_reflns_used 9848
_cell_measurement_temperature 100(2)
_cell_measurement_theta_max 74.51
_cell_measurement_theta_min 3.72
_cell_volume 5631.4(7)
_computing_cell_refinement 'SAINT v8.40A (Bruker-AXS, 2013)'
_computing_data_collection 'APEX3 v2019.11-0 (Bruker Nano, 2020)'
_computing_data_reduction 'SAINT v8.40A (Bruker-AXS, 2013)'
_computing_molecular_graphics 'Bruker SHELXTL'
_computing_publication_material 'Bruker SHELXTL'
_computing_structure_refinement 'SHELXL-2019/1 (Sheldrick, 2019)'
_computing_structure_solution 'SHELXS-2013/1 (Sheldrick, 2015)'
_diffrn_ambient_temperature 100(2)
_diffrn_detector_area_resol_mean 7.69
_diffrn_measured_fraction_theta_full 1.000
_diffrn_measured_fraction_theta_max 1.000
_diffrn_measurement_device_type 'Bruker D8 VENTURE Kappa Duo PHOTON II CPAD'
_diffrn_measurement_method '\f and \w scans'
_diffrn_radiation_type CuK\a
_diffrn_radiation_wavelength 1.54178
_diffrn_reflns_av_R_equivalents 0.0525
_diffrn_reflns_av_unetI/netI 0.0255
_diffrn_reflns_Laue_measured_fraction_full 1.000
_diffrn_reflns_Laue_measured_fraction_max 1.000
_diffrn_reflns_limit_h_max 13
_diffrn_reflns_limit_h_min -12
_diffrn_reflns_limit_k_max 13
_diffrn_reflns_limit_k_min -13
_diffrn_reflns_limit_l_max 59
_diffrn_reflns_limit_l_min -59
_diffrn_reflns_number 42982
_diffrn_reflns_point_group_measured_fraction_full 1.000
_diffrn_reflns_point_group_measured_fraction_max 1.000
_diffrn_reflns_theta_full 67.679
_diffrn_reflns_theta_max 74.585
_diffrn_reflns_theta_min 1.858
_diffrn_source 'I\mS HB micro-focus sealed tube'
_exptl_absorpt_coefficient_mu 2.180
_exptl_absorpt_correction_T_max 0.7538
_exptl_absorpt_correction_T_min 0.5727
_exptl_absorpt_correction_type multi-scan
_exptl_absorpt_process_details 'SADABS-2016/2 (Sheldrick, 2014)'
_exptl_crystal_colour purple
_exptl_crystal_density_diffrn 1.374
_exptl_crystal_density_method 'not measured'
_exptl_crystal_description Block
_exptl_crystal_F_000 2448
_exptl_crystal_recrystallization_method 'Re-crystallisation from solvent: dichloromethane / hexanes'
_exptl_crystal_size_max 0.150
_exptl_crystal_size_mid 0.150
_exptl_crystal_size_min 0.100
_refine_diff_density_max 0.469
_refine_diff_density_min -0.617
_refine_diff_density_rms 0.056
_refine_ls_abs_structure_details
; 
 Twinning involves inversion, so Flack parameter cannot be determined 
;
_refine_ls_extinction_method none
_refine_ls_goodness_of_fit_ref 1.040
_refine_ls_hydrogen_treatment constr
_refine_ls_matrix_type full
_refine_ls_number_parameters 677
_refine_ls_number_reflns 5789
_refine_ls_number_restraints 2028
_refine_ls_restrained_S_all 1.014
_refine_ls_R_factor_all 0.0468
_refine_ls_R_factor_gt 0.0408
_refine_ls_shift/su_max 0.001
_refine_ls_shift/su_mean 0.000
_refine_ls_structure_factor_coef Fsqd
_refine_ls_weighting_details 'w=1/[\s^2^(Fo^2^)+(0.0711P)^2^+4.1943P] where P=(Fo^2^+2Fc^2^)/3'
_refine_ls_weighting_scheme calc
_refine_ls_wR_factor_gt 0.1104
_refine_ls_wR_factor_ref 0.1165
_reflns_Friedel_coverage 0.975
_reflns_Friedel_fraction_full 1.000
_reflns_Friedel_fraction_max 1.000
_reflns_number_gt 5310
_reflns_number_total 5789
_reflns_threshold_expression 'I > 2\s(I)'
_cod_data_source_file d3sc05774g2.cif
_cod_data_source_block V23325
_cod_depositor_comments 'Adding full bibliography for 1570769.cif.'
_cod_database_code 1570769
_shelx_shelxl_version_number 2019/1
_shelx_space_group_comment
; 
The symmetry employed for this shelxl refinement is uniquely defined 
by the following loop, which should always be used as a source of 
symmetry information in preference to the above space-group names. 
They are only intended as comments. 
;
_shelx_estimated_absorpt_t_min 0.736
_shelx_estimated_absorpt_t_max 0.811

loop_
_space_group_symop_operation_xyz
'x, y, z'
'-x+1/2, -y+1/2, z+1/2'
'-y, x+1/2, z+1/4'
'y+1/2, -x, z+3/4'
'x+1/2, y+1/2, z+1/2'
'-x+1, -y+1, z+1'
'-y+1/2, x+1, z+3/4'
'y+1, -x+1/2, z+5/4'

loop_
_atom_site_label
_atom_site_type_symbol
_atom_site_fract_x
_atom_site_fract_y
_atom_site_fract_z
_atom_site_U_iso_or_equiv
_atom_site_adp_type
_atom_site_occupancy
_atom_site_site_symmetry_order
_atom_site_calc_flag
_atom_site_refinement_flags_posn
_atom_site_refinement_flags_adp
_atom_site_refinement_flags_occupancy
_atom_site_disorder_assembly
_atom_site_disorder_group
Cu1 Cu 0.500000 0.500000 0.52393(2) 0.0326(5) Uani 1 2 d DS TU P . .
N1 N 0.372(2) 0.628(3) 0.5264(4) 0.041(4) Uani 0.5 1 d D U P A -1
C11 C 0.297(2) 0.663(2) 0.5042(4) 0.052(4) Uani 0.5 1 d D U P A -1
C12 C 0.228(2) 0.767(2) 0.5144(5) 0.070(5) Uani 0.5 1 d D U P A -1
H12 H 0.182361 0.821465 0.502947 0.084 Uiso 0.5 1 calc R U P A -1
C13 C 0.239(3) 0.774(3) 0.5417(5) 0.068(5) Uani 0.5 1 d D U P A -1
H13 H 0.192518 0.826656 0.553618 0.081 Uiso 0.5 1 calc R U P A -1
C14 C 0.335(2) 0.689(2) 0.5508(4) 0.046(4) Uani 0.5 1 d D U P A -1
C15 C 0.3761(18) 0.6704(16) 0.5780(3) 0.044(4) Uani 0.5 1 d D U P A -1
C16 C 0.333(2) 0.7564(17) 0.6013(5) 0.058(4) Uani 0.5 1 d D U P A -1
H16 H 0.387035 0.733913 0.617530 0.070 Uiso 0.5 1 calc R U P A -1
C17 C 0.204(3) 0.732(4) 0.6124(8) 0.065(9) Uani 0.5 1 d D U P A -1
H17A H 0.184978 0.791644 0.627222 0.098 Uiso 0.5 1 calc R U P A -1
H17B H 0.144928 0.740594 0.597014 0.098 Uiso 0.5 1 calc R U P A -1
H17C H 0.200070 0.648752 0.620073 0.098 Uiso 0.5 1 calc R U P A -1
C18 C 0.360(3) 0.893(2) 0.5969(8) 0.088(8) Uani 0.5 1 d D U P A -1
H18A H 0.443632 0.903030 0.589794 0.131 Uiso 0.5 1 calc R U P A -1
H18B H 0.301328 0.926863 0.583308 0.131 Uiso 0.5 1 calc R U P A -1
H18C H 0.351427 0.936359 0.614881 0.131 Uiso 0.5 1 calc R U P A -1
N2 N 0.512(3) 0.494(3) 0.5660(2) 0.033(3) Uani 0.5 1 d D U P A -1
C21 C 0.449(2) 0.5705(17) 0.5850(4) 0.041(3) Uani 0.5 1 d D U P A -1
C22 C 0.4762(18) 0.5238(13) 0.6124(3) 0.041(4) Uani 0.5 1 d D U P A -1
H22 H 0.447361 0.557212 0.629664 0.049 Uiso 0.5 1 calc R U P A -1
C23 C 0.5483(18) 0.4264(15) 0.6098(3) 0.043(4) Uani 0.5 1 d D U P A -1
H23 H 0.580186 0.380080 0.625063 0.051 Uiso 0.5 1 calc R U P A -1
C24 C 0.571(2) 0.4010(18) 0.5811(3) 0.035(3) Uani 0.5 1 d D U P A -1
C25 C 0.6435(16) 0.3072(16) 0.5703(3) 0.032(3) Uani 0.5 1 d D U P A -1
C26 C 0.6990(16) 0.2095(17) 0.5899(3) 0.038(3) Uani 0.5 1 d D U P A -1
H26 H 0.733057 0.144189 0.577285 0.046 Uiso 0.5 1 calc R U P A -1
C27 C 0.6050(16) 0.147(2) 0.6084(5) 0.049(5) Uani 0.5 1 d D U P A -1
H27A H 0.537391 0.115744 0.596801 0.073 Uiso 0.5 1 calc R U P A -1
H27B H 0.643890 0.077890 0.618332 0.073 Uiso 0.5 1 calc R U P A -1
H27C H 0.572947 0.205586 0.622175 0.073 Uiso 0.5 1 calc R U P A -1
C28 C 0.808(3) 0.261(4) 0.6063(7) 0.052(7) Uani 0.5 1 d D U P A -1
H28A H 0.865892 0.300277 0.593264 0.078 Uiso 0.5 1 calc R U P A -1
H28B H 0.779182 0.321402 0.620017 0.078 Uiso 0.5 1 calc R U P A -1
H28C H 0.850125 0.193705 0.616174 0.078 Uiso 0.5 1 calc R U P A -1
N3 N 0.634(2) 0.374(3) 0.5207(3) 0.035(4) Uani 0.5 1 d D U P A -1
C31 C 0.679(2) 0.304(2) 0.5424(3) 0.036(3) Uani 0.5 1 d D U P A -1
C32 C 0.7713(19) 0.2215(19) 0.5306(4) 0.044(4) Uani 0.5 1 d D U P A -1
H32 H 0.806423 0.152062 0.539643 0.053 Uiso 0.5 1 calc R U P A -1
C33 C 0.7969(18) 0.2614(19) 0.5047(4) 0.047(4) Uani 0.5 1 d D U P A -1
H33 H 0.865683 0.238140 0.493672 0.057 Uiso 0.5 1 calc R U P A -1
C34 C 0.702(2) 0.345(2) 0.4967(4) 0.043(4) Uani 0.5 1 d D U P A -1
C35 C 0.681(2) 0.386(2) 0.4697(4) 0.046(4) Uani 0.5 1 d D U P A -1
C36 C 0.7871(19) 0.3562(19) 0.4494(5) 0.068(5) Uani 0.5 1 d D U P A -1
H36 H 0.766233 0.408661 0.432840 0.081 Uiso 0.5 1 calc R U P A -1
C37 C 0.778(3) 0.2294(18) 0.4372(5) 0.067(6) Uani 0.5 1 d D U P A -1
H37A H 0.691345 0.209838 0.433590 0.101 Uiso 0.5 1 calc R U P A -1
H37B H 0.824086 0.225773 0.419577 0.101 Uiso 0.5 1 calc R U P A -1
H37C H 0.811808 0.169789 0.450576 0.101 Uiso 0.5 1 calc R U P A -1
C38 C 0.9161(18) 0.397(2) 0.4560(7) 0.083(7) Uani 0.5 1 d D U P A -1
H38A H 0.914079 0.480696 0.463849 0.125 Uiso 0.5 1 calc R U P A -1
H38B H 0.952962 0.341238 0.469733 0.125 Uiso 0.5 1 calc R U P A -1
H38C H 0.965240 0.397222 0.438734 0.125 Uiso 0.5 1 calc R U P A -1
N4 N 0.499(4) 0.508(5) 0.4822(2) 0.038(3) Uani 0.5 1 d D U P A -1
C41 C 0.578(2) 0.453(3) 0.4630(4) 0.040(4) Uani 0.5 1 d D U P A -1
C42 C 0.542(3) 0.486(2) 0.4346(4) 0.044(4) Uani 0.5 1 d D U P A -1
H42 H 0.585363 0.467673 0.417763 0.053 Uiso 0.5 1 calc R U P A -1
C43 C 0.439(3) 0.547(2) 0.4368(4) 0.047(4) Uani 0.5 1 d D U P A -1
H43 H 0.390649 0.574000 0.421354 0.056 Uiso 0.5 1 calc R U P A -1
C44 C 0.410(3) 0.567(3) 0.4658(4) 0.044(4) Uani 0.5 1 d D U P A -1
C45 C 0.314(2) 0.6387(19) 0.4761(4) 0.048(4) Uani 0.5 1 d D U P A -1
C46 C 0.242(2) 0.6916(19) 0.4511(5) 0.071(5) Uani 0.5 1 d D U P A -1
H46 H 0.284821 0.642444 0.436230 0.085 Uiso 0.5 1 calc R U P A -1
C47 C 0.116(2) 0.644(3) 0.4453(7) 0.087(7) Uani 0.5 1 d D U P A -1
H47A H 0.107069 0.562074 0.453810 0.131 Uiso 0.5 1 calc R U P A -1
H47B H 0.055120 0.699624 0.453461 0.131 Uiso 0.5 1 calc R U P A -1
H47C H 0.103353 0.637867 0.424977 0.131 Uiso 0.5 1 calc R U P A -1
C48 C 0.282(2) 0.8139(18) 0.4407(5) 0.064(6) Uani 0.5 1 d D U P A -1
H48A H 0.366706 0.829360 0.446481 0.096 Uiso 0.5 1 calc R U P A -1
H48B H 0.276313 0.815749 0.420115 0.096 Uiso 0.5 1 calc R U P A -1
H48C H 0.228079 0.877506 0.448598 0.096 Uiso 0.5 1 calc R U P A -1
Cu2 Cu 0.000000 0.000000 0.48475(2) 0.0327(5) Uani 1 2 d DS TU P . .
N201 N 0.1217(15) 0.1375(14) 0.4881(3) 0.024(3) Uani 0.5 1 d D U P B -1
C211 C 0.1938(17) 0.1803(15) 0.4660(3) 0.028(3) Uani 0.5 1 d D U P B -1
C212 C 0.2672(18) 0.2834(16) 0.4755(4) 0.038(4) Uani 0.5 1 d D U P B -1
H212 H 0.318601 0.333893 0.464187 0.046 Uiso 0.5 1 calc R U P B -1
C213 C 0.2484(18) 0.2937(18) 0.5032(4) 0.043(3) Uani 0.5 1 d D U P B -1
H213 H 0.288095 0.350440 0.515408 0.051 Uiso 0.5 1 calc R U P B -1
C214 C 0.1573(17) 0.2038(18) 0.5116(3) 0.032(3) Uani 0.5 1 d D U P B -1
C215 C 0.1173(16) 0.1780(16) 0.5392(3) 0.035(3) Uani 0.5 1 d D U P B -1
C216 C 0.1579(16) 0.2676(15) 0.5626(3) 0.051(4) Uani 0.5 1 d D U P B -1
H216 H 0.105330 0.253287 0.579493 0.061 Uiso 0.5 1 calc R U P B -1
C217 C 0.291(2) 0.256(3) 0.5712(7) 0.065(7) Uani 0.5 1 d D U P B -1
H21A H 0.309479 0.315753 0.586004 0.098 Uiso 0.5 1 calc R U P B -1
H21B H 0.306555 0.172728 0.578219 0.098 Uiso 0.5 1 calc R U P B -1
H21C H 0.344023 0.271798 0.554870 0.098 Uiso 0.5 1 calc R U P B -1
C218 C 0.142(3) 0.4036(16) 0.5530(6) 0.079(6) Uani 0.5 1 d D U P B -1
H21D H 0.056365 0.417156 0.547148 0.118 Uiso 0.5 1 calc R U P B -1
H21E H 0.161315 0.458533 0.568738 0.118 Uiso 0.5 1 calc R U P B -1
H21F H 0.196847 0.420742 0.537240 0.118 Uiso 0.5 1 calc R U P B -1
N202 N -0.008(4) -0.006(4) 0.52680(19) 0.028(3) Uani 0.5 1 d D U P B -1
C221 C 0.043(2) 0.0762(18) 0.5452(3) 0.033(3) Uani 0.5 1 d D U P B -1
C222 C 0.024(2) 0.0294(14) 0.5734(3) 0.040(4) Uani 0.5 1 d D U P B -1
H222 H 0.054128 0.064962 0.590351 0.047 Uiso 0.5 1 calc R U P B -1
C223 C -0.042(2) -0.0725(16) 0.5712(3) 0.040(4) Uani 0.5 1 d D U P B -1
H223 H -0.070454 -0.121090 0.586499 0.048 Uiso 0.5 1 calc R U P B -1
C224 C -0.064(2) -0.097(2) 0.5420(3) 0.040(4) Uani 0.5 1 d D U P B -1
C225 C -0.135(2) -0.1903(18) 0.5303(3) 0.047(4) Uani 0.5 1 d D U P B -1
C226 C -0.201(2) -0.2814(17) 0.5491(4) 0.071(4) Uani 0.5 1 d D U P B -1
H226 H -0.233473 -0.342951 0.535366 0.085 Uiso 0.5 1 calc R U P B -1
C227 C -0.115(2) -0.356(2) 0.5664(5) 0.092(7) Uani 0.5 1 d D U P B -1
H22A H -0.044451 -0.379928 0.554878 0.138 Uiso 0.5 1 calc R U P B -1
H22B H -0.086394 -0.306467 0.582412 0.138 Uiso 0.5 1 calc R U P B -1
H22C H -0.157111 -0.429150 0.573344 0.138 Uiso 0.5 1 calc R U P B -1
C228 C -0.318(2) -0.233(3) 0.5627(6) 0.070(6) Uani 0.5 1 d D U P B -1
H22D H -0.365383 -0.186494 0.548894 0.104 Uiso 0.5 1 calc R U P B -1
H22E H -0.367244 -0.302646 0.569531 0.104 Uiso 0.5 1 calc R U P B -1
H22F H -0.296527 -0.179964 0.578600 0.104 Uiso 0.5 1 calc R U P B -1
N203 N -0.127(2) -0.129(2) 0.4803(3) 0.037(3) Uani 0.5 1 d D U P B -1
C231 C -0.173(2) -0.1978(19) 0.5024(3) 0.044(4) Uani 0.5 1 d D U P B -1
C232 C -0.2472(16) -0.2975(14) 0.4908(4) 0.042(4) Uani 0.5 1 d D U P B -1
H232 H -0.271965 -0.371436 0.499724 0.050 Uiso 0.5 1 calc R U P B -1
C233 C -0.272(2) -0.260(2) 0.4643(4) 0.053(4) Uani 0.5 1 d D U P B -1
H233 H -0.335344 -0.292758 0.452672 0.064 Uiso 0.5 1 calc R U P B -1
C234 C -0.189(2) -0.1642(19) 0.4562(3) 0.043(4) Uani 0.5 1 d D U P B -1
C235 C -0.1625(15) -0.1215(17) 0.4299(3) 0.039(3) Uani 0.5 1 d D U P B -1
C236 C -0.2476(18) -0.1652(19) 0.4052(4) 0.057(4) Uani 0.5 1 d D U P B -1
H236 H -0.224063 -0.112119 0.388849 0.068 Uiso 0.5 1 calc R U P B -1
C237 C -0.211(3) -0.294(3) 0.3964(9) 0.074(9) Uani 0.5 1 d D U P B -1
H23A H -0.121658 -0.297831 0.393794 0.110 Uiso 0.5 1 calc R U P B -1
H23B H -0.235314 -0.352518 0.411097 0.110 Uiso 0.5 1 calc R U P B -1
H23C H -0.251996 -0.315486 0.378745 0.110 Uiso 0.5 1 calc R U P B -1
C238 C -0.3804(19) -0.136(3) 0.4105(7) 0.078(7) Uani 0.5 1 d D U P B -1
H23D H -0.388199 -0.049131 0.415917 0.117 Uiso 0.5 1 calc R U P B -1
H23E H -0.428128 -0.150809 0.393384 0.117 Uiso 0.5 1 calc R U P B -1
H23F H -0.411446 -0.187842 0.425736 0.117 Uiso 0.5 1 calc R U P B -1
N204 N 0.0176(16) 0.001(2) 0.4430(2) 0.037(3) Uani 0.5 1 d D U P B -1
C241 C -0.0675(15) -0.0428(17) 0.4237(3) 0.036(3) Uani 0.5 1 d D U P B -1
C242 C -0.0331(16) -0.0117(17) 0.3954(3) 0.040(4) Uani 0.5 1 d D U P B -1
H242 H -0.075471 -0.032505 0.378629 0.049 Uiso 0.5 1 calc R U P B -1
C243 C 0.0689(17) 0.0513(17) 0.3977(3) 0.041(4) Uani 0.5 1 d D U P B -1
H243 H 0.116865 0.080059 0.382375 0.049 Uiso 0.5 1 calc R U P B -1
C244 C 0.0974(17) 0.0706(18) 0.4271(3) 0.037(3) Uani 0.5 1 d D U P B -1
C245 C 0.1871(15) 0.1459(15) 0.4377(3) 0.033(3) Uani 0.5 1 d D U P B -1
C246 C 0.2842(17) 0.1954(17) 0.4172(4) 0.044(3) Uani 0.5 1 d D U P B -1
H246 H 0.348571 0.230036 0.429906 0.052 Uiso 0.5 1 calc R U P B -1
C247 C 0.244(3) 0.306(2) 0.4002(7) 0.052(6) Uani 0.5 1 d D U P B -1
H24A H 0.199473 0.363040 0.412383 0.078 Uiso 0.5 1 calc R U P B -1
H24B H 0.316093 0.346592 0.392229 0.078 Uiso 0.5 1 calc R U P B -1
H24C H 0.189659 0.278683 0.384903 0.078 Uiso 0.5 1 calc R U P B -1
C248 C 0.355(2) 0.099(2) 0.4001(4) 0.053(5) Uani 0.5 1 d D U P B -1
H24D H 0.377846 0.030930 0.412388 0.079 Uiso 0.5 1 calc R U P B -1
H24E H 0.302385 0.068940 0.384839 0.079 Uiso 0.5 1 calc R U P B -1
H24F H 0.428819 0.136848 0.392164 0.079 Uiso 0.5 1 calc R U P B -1
C1S C 0.447(4) 0.032(6) 0.5035(6) 0.205(4) Uani 0.5 1 d D U P C -1
H1S1 H 0.446633 0.120612 0.498611 0.246 Uiso 0.5 1 calc R U P C -1
H1S2 H 0.363452 0.002767 0.499136 0.246 Uiso 0.5 1 calc R U P C -1
Cl1S Cl 0.5246(9) -0.0244(16) 0.4793(2) 0.205(4) Uani 0.5 1 d D U P C -1
Cl2S Cl 0.4477(9) 0.0347(14) 0.5356(2) 0.205(4) Uani 0.5 1 d D U P C -1

loop_
_atom_site_aniso_label
_atom_site_aniso_U_11
_atom_site_aniso_U_22
_atom_site_aniso_U_33
_atom_site_aniso_U_23
_atom_site_aniso_U_13
_atom_site_aniso_U_12
Cu1 0.0255(10) 0.0236(10) 0.0487(11) 0.000 0.000 -0.0068(7)
N1 0.031(6) 0.037(6) 0.055(7) 0.000(6) 0.010(5) -0.008(5)
C11 0.051(7) 0.038(7) 0.065(7) -0.004(6) 0.003(6) -0.001(6)
C12 0.076(9) 0.057(8) 0.078(10) -0.003(7) -0.005(8) 0.030(8)
C13 0.069(9) 0.062(9) 0.073(9) -0.003(8) 0.007(8) 0.022(8)
C14 0.042(7) 0.039(7) 0.058(7) 0.000(6) 0.014(6) 0.002(6)
C15 0.042(7) 0.036(6) 0.054(7) 0.007(5) 0.015(5) -0.017(5)
C16 0.058(9) 0.049(8) 0.068(9) 0.004(6) 0.028(7) -0.017(6)
C17 0.049(11) 0.076(14) 0.071(18) 0.027(12) 0.022(11) -0.004(9)
C18 0.104(17) 0.055(9) 0.104(17) -0.014(9) 0.043(14) -0.031(10)
N2 0.022(9) 0.027(5) 0.051(5) -0.005(5) 0.006(4) -0.013(4)
C21 0.033(7) 0.032(7) 0.058(6) 0.002(5) 0.013(5) -0.013(5)
C22 0.043(9) 0.033(9) 0.047(6) -0.007(5) 0.010(5) -0.006(6)
C23 0.043(8) 0.039(8) 0.046(6) -0.008(5) 0.007(5) -0.009(7)
C24 0.028(6) 0.034(7) 0.042(6) -0.007(4) 0.002(4) -0.006(5)
C25 0.027(6) 0.032(6) 0.036(5) -0.003(4) 0.000(5) 0.003(5)
C26 0.035(6) 0.052(7) 0.027(5) 0.003(5) -0.004(5) 0.004(5)
C27 0.034(7) 0.057(10) 0.056(10) 0.018(8) 0.005(7) 0.008(7)
C28 0.042(9) 0.081(15) 0.031(9) 0.009(10) -0.016(7) 0.000(9)
N3 0.033(6) 0.035(6) 0.038(6) 0.005(5) -0.001(5) 0.000(5)
C31 0.032(6) 0.037(6) 0.037(6) 0.003(5) 0.001(5) 0.003(6)
C32 0.048(7) 0.047(7) 0.038(7) 0.011(6) 0.017(6) 0.021(6)
C33 0.047(7) 0.049(7) 0.045(7) 0.008(6) 0.014(6) 0.018(6)
C34 0.042(6) 0.036(7) 0.050(6) 0.004(5) 0.003(5) 0.013(6)
C35 0.058(6) 0.032(7) 0.048(6) 0.003(5) -0.001(5) 0.005(5)
C36 0.072(8) 0.050(8) 0.081(9) -0.003(7) 0.024(7) 0.006(7)
C37 0.100(14) 0.047(8) 0.054(10) 0.007(7) 0.032(9) 0.014(8)
C38 0.060(9) 0.061(11) 0.129(17) -0.023(11) 0.032(9) 0.004(8)
N4 0.048(5) 0.018(8) 0.048(5) 0.001(5) -0.004(5) -0.002(5)
C41 0.050(6) 0.017(7) 0.053(6) 0.003(5) -0.011(5) -0.005(5)
C42 0.053(8) 0.027(9) 0.052(6) 0.009(5) -0.013(5) -0.001(7)
C43 0.054(8) 0.028(10) 0.058(7) 0.006(6) -0.015(6) -0.004(7)
C44 0.053(6) 0.026(8) 0.054(6) 0.004(5) -0.009(5) -0.002(5)
C45 0.056(7) 0.027(7) 0.060(7) 0.004(5) -0.010(5) 0.003(5)
C46 0.088(9) 0.046(8) 0.080(9) 0.005(7) -0.027(8) 0.010(7)
C47 0.089(12) 0.086(14) 0.086(15) -0.021(11) -0.028(10) 0.015(10)
C48 0.096(14) 0.042(8) 0.054(10) 0.016(7) -0.026(10) 0.012(9)
Cu2 0.0271(10) 0.0246(10) 0.0463(11) 0.000 0.000 -0.0024(7)
N201 0.025(5) 0.020(5) 0.027(5) 0.005(4) 0.002(4) -0.004(4)
C211 0.036(6) 0.024(5) 0.025(5) 0.002(4) 0.003(4) 0.002(5)
C212 0.051(7) 0.037(6) 0.026(7) 0.000(5) 0.011(6) -0.021(5)
C213 0.045(7) 0.055(7) 0.029(7) -0.007(6) 0.009(6) -0.024(6)
C214 0.030(6) 0.039(6) 0.028(5) -0.005(5) 0.007(4) -0.015(5)
C215 0.032(6) 0.046(6) 0.026(5) -0.003(4) 0.008(4) -0.018(5)
C216 0.061(8) 0.058(7) 0.032(5) -0.018(5) 0.021(5) -0.039(6)
C217 0.063(11) 0.076(14) 0.057(14) -0.025(10) -0.005(9) -0.035(9)
C218 0.098(14) 0.060(9) 0.078(13) -0.022(7) -0.012(11) -0.031(8)
N202 0.014(8) 0.025(6) 0.044(4) -0.001(5) 0.001(5) 0.001(4)
C221 0.018(6) 0.030(6) 0.050(6) 0.004(4) 0.001(4) -0.010(4)
C222 0.035(9) 0.035(10) 0.050(6) 0.005(4) 0.003(4) -0.009(7)
C223 0.039(8) 0.032(8) 0.049(6) 0.000(5) 0.006(5) -0.015(6)
C224 0.039(8) 0.040(7) 0.042(6) -0.001(5) 0.005(5) -0.011(5)
C225 0.058(8) 0.044(6) 0.040(6) -0.001(5) 0.003(5) -0.024(5)
C226 0.098(10) 0.061(8) 0.055(7) 0.006(6) 0.004(7) -0.036(7)
C227 0.131(15) 0.069(11) 0.076(12) 0.030(10) 0.004(10) -0.024(11)
C228 0.085(12) 0.070(12) 0.055(13) 0.013(9) 0.011(9) -0.043(9)
N203 0.035(6) 0.037(6) 0.039(6) 0.001(5) -0.002(5) -0.011(5)
C231 0.050(7) 0.047(6) 0.037(6) -0.001(5) 0.001(5) -0.022(6)
C232 0.047(7) 0.038(6) 0.041(8) -0.002(6) -0.002(6) -0.024(5)
C233 0.057(7) 0.054(8) 0.049(7) -0.005(6) -0.011(6) -0.023(6)
C234 0.039(6) 0.046(7) 0.043(6) -0.004(5) -0.007(5) -0.010(5)
C235 0.038(6) 0.038(7) 0.041(6) -0.004(5) -0.004(5) 0.002(5)
C236 0.058(8) 0.061(8) 0.052(8) -0.015(6) -0.019(6) -0.009(7)
C237 0.088(16) 0.060(10) 0.073(17) -0.026(10) -0.013(14) -0.008(10)
C238 0.064(9) 0.078(14) 0.092(17) -0.025(13) -0.032(9) -0.003(8)
N204 0.030(7) 0.033(5) 0.048(5) -0.010(5) -0.009(4) 0.000(6)
C241 0.027(6) 0.025(6) 0.056(6) -0.004(5) -0.007(4) 0.010(5)
C242 0.035(9) 0.041(8) 0.046(6) -0.001(5) -0.007(4) -0.002(7)
C243 0.037(8) 0.034(8) 0.052(6) -0.005(5) -0.006(5) 0.007(6)
C244 0.037(7) 0.031(7) 0.043(6) -0.004(5) -0.007(4) 0.005(5)
C245 0.040(6) 0.027(6) 0.032(5) 0.002(4) -0.004(5) 0.008(5)
C246 0.053(7) 0.044(7) 0.033(6) 0.005(6) 0.002(6) 0.005(6)
C247 0.071(14) 0.047(9) 0.038(10) 0.012(8) 0.000(10) 0.007(10)
C248 0.064(11) 0.057(10) 0.037(8) -0.001(7) 0.009(8) 0.007(9)
C1S 0.116(4) 0.305(10) 0.195(6) -0.172(7) -0.001(4) 0.048(5)
Cl1S 0.116(4) 0.305(10) 0.195(6) -0.172(7) -0.001(4) 0.048(5)
Cl2S 0.116(4) 0.305(10) 0.195(6) -0.172(7) -0.001(4) 0.048(5)

loop_
_atom_type_symbol
_atom_type_description
_atom_type_scat_dispersion_real
_atom_type_scat_dispersion_imag
_atom_type_scat_source
C C 0.0181 0.0091 'International Tables Vol C Tables 4.2.6.8 and 6.1.1.4'
H H 0.0000 0.0000 'International Tables Vol C Tables 4.2.6.8 and 6.1.1.4'
N N 0.0311 0.0180 'International Tables Vol C Tables 4.2.6.8 and 6.1.1.4'
Cu Cu -1.9646 0.5888 'International Tables Vol C Tables 4.2.6.8 and 6.1.1.4'
Cl Cl 0.3639 0.7018 'International Tables Vol C Tables 4.2.6.8 and 6.1.1.4'

loop_
_geom_angle_atom_site_label_1
_geom_angle_atom_site_label_2
_geom_angle_atom_site_label_3
_geom_angle
_geom_angle_site_symmetry_1
_geom_angle_site_symmetry_3
_geom_angle_publ_flag
N1 Cu1 N4 91.3(8) . . ?
N1 Cu1 N3 178.1(18) . . ?
N4 Cu1 N3 87.7(7) . . ?
N1 Cu1 N2 90.3(7) . . ?
N4 Cu1 N2 176.7(19) . . ?
N3 Cu1 N2 90.6(7) . . ?
C11 N1 C14 109.6(12) . . ?
C11 N1 Cu1 124.0(12) . . ?
C14 N1 Cu1 126.2(12) . . ?
C45 C11 N1 127.6(16) . . ?
C45 C11 C12 123.2(17) . . ?
N1 C11 C12 105.1(14) . . ?
C13 C12 C11 109.8(17) . . ?
C13 C12 H12 125.1 . . ?
C11 C12 H12 125.1 . . ?
C12 C13 C14 108.5(16) . . ?
C12 C13 H13 125.8 . . ?
C14 C13 H13 125.8 . . ?
C15 C14 N1 127.8(15) . . ?
C15 C14 C13 127.0(15) . . ?
N1 C14 C13 105.2(13) . . ?
C14 C15 C21 121.6(14) . . ?
C14 C15 C16 119.4(15) . . ?
C21 C15 C16 118.8(15) . . ?
C17 C16 C15 115.4(19) . . ?
C17 C16 C18 113(2) . . ?
C15 C16 C18 116.1(16) . . ?
C17 C16 H16 103.4 . . ?
C15 C16 H16 103.4 . . ?
C18 C16 H16 103.4 . . ?
C16 C17 H17A 109.5 . . ?
C16 C17 H17B 109.5 . . ?
H17A C17 H17B 109.5 . . ?
C16 C17 H17C 109.5 . . ?
H17A C17 H17C 109.5 . . ?
H17B C17 H17C 109.5 . . ?
C16 C18 H18A 109.5 . . ?
C16 C18 H18B 109.5 . . ?
H18A C18 H18B 109.5 . . ?
C16 C18 H18C 109.5 . . ?
H18A C18 H18C 109.5 . . ?
H18B C18 H18C 109.5 . . ?
C24 N2 C21 109.1(11) . . ?
C24 N2 Cu1 124.1(13) . . ?
C21 N2 Cu1 126.3(13) . . ?
C15 C21 N2 126.0(15) . . ?
C15 C21 C22 128.1(14) . . ?
N2 C21 C22 105.9(12) . . ?
C23 C22 C21 108.7(13) . . ?
C23 C22 H22 125.6 . . ?
C21 C22 H22 125.6 . . ?
C22 C23 C24 110.6(14) . . ?
C22 C23 H23 124.7 . . ?
C24 C23 H23 124.7 . . ?
C25 C24 N2 127.5(14) . . ?
C25 C24 C23 126.8(14) . . ?
N2 C24 C23 105.6(11) . . ?
C31 C25 C24 122.0(13) . . ?
C31 C25 C26 116.9(12) . . ?
C24 C25 C26 120.7(13) . . ?
C27 C26 C28 113.1(16) . . ?
C27 C26 C25 113.5(14) . . ?
C28 C26 C25 111.3(17) . . ?
C27 C26 H26 106.1 . . ?
C28 C26 H26 106.1 . . ?
C25 C26 H26 106.1 . . ?
C26 C27 H27A 109.5 . . ?
C26 C27 H27B 109.5 . . ?
H27A C27 H27B 109.5 . . ?
C26 C27 H27C 109.5 . . ?
H27A C27 H27C 109.5 . . ?
H27B C27 H27C 109.5 . . ?
C26 C28 H28A 109.5 . . ?
C26 C28 H28B 109.5 . . ?
H28A C28 H28B 109.5 . . ?
C26 C28 H28C 109.5 . . ?
H28A C28 H28C 109.5 . . ?
H28B C28 H28C 109.5 . . ?
C31 N3 C34 107.4(11) . . ?
C31 N3 Cu1 125.6(11) . . ?
C34 N3 Cu1 127.0(10) . . ?
N3 C31 C25 127.3(13) . . ?
N3 C31 C32 107.3(11) . . ?
C25 C31 C32 125.3(13) . . ?
C33 C32 C31 107.3(13) . . ?
C33 C32 H32 126.3 . . ?
C31 C32 H32 126.3 . . ?
C32 C33 C34 107.9(13) . . ?
C32 C33 H33 126.1 . . ?
C34 C33 H33 126.1 . . ?
C35 C34 N3 126.9(14) . . ?
C35 C34 C33 125.2(14) . . ?
N3 C34 C33 107.8(12) . . ?
C34 C35 C41 121.6(14) . . ?
C34 C35 C36 113.1(15) . . ?
C41 C35 C36 125.2(16) . . ?
C37 C36 C38 114.7(17) . . ?
C37 C36 C35 112.6(16) . . ?
C38 C36 C35 120.3(18) . . ?
C37 C36 H36 101.8 . . ?
C38 C36 H36 101.8 . . ?
C35 C36 H36 101.8 . . ?
C36 C37 H37A 109.5 . . ?
C36 C37 H37B 109.5 . . ?
H37A C37 H37B 109.5 . . ?
C36 C37 H37C 109.5 . . ?
H37A C37 H37C 109.5 . . ?
H37B C37 H37C 109.5 . . ?
C36 C38 H38A 109.5 . . ?
C36 C38 H38B 109.5 . . ?
H38A C38 H38B 109.5 . . ?
C36 C38 H38C 109.5 . . ?
H38A C38 H38C 109.5 . . ?
H38B C38 H38C 109.5 . . ?
C41 N4 C44 105.0(10) . . ?
C41 N4 Cu1 129.1(14) . . ?
C44 N4 Cu1 125.8(15) . . ?
C35 C41 N4 125.5(16) . . ?
C35 C41 C42 124.6(16) . . ?
N4 C41 C42 109.6(12) . . ?
C43 C42 C41 106.5(17) . . ?
C43 C42 H42 126.8 . . ?
C41 C42 H42 126.8 . . ?
C42 C43 C44 110.0(16) . . ?
C42 C43 H43 125.0 . . ?
C44 C43 H43 125.0 . . ?
C45 C44 N4 125.2(16) . . ?
C45 C44 C43 126.3(15) . . ?
N4 C44 C43 108.5(13) . . ?
C11 C45 C44 123.5(14) . . ?
C11 C45 C46 127.8(17) . . ?
C44 C45 C46 108.5(16) . . ?
C48 C46 C47 121.2(17) . . ?
C48 C46 C45 116.5(16) . . ?
C47 C46 C45 118.7(19) . . ?
C48 C46 H46 96.3 . . ?
C47 C46 H46 96.3 . . ?
C45 C46 H46 96.3 . . ?
C46 C47 H47A 109.5 . . ?
C46 C47 H47B 109.5 . . ?
H47A C47 H47B 109.5 . . ?
C46 C47 H47C 109.5 . . ?
H47A C47 H47C 109.5 . . ?
H47B C47 H47C 109.5 . . ?
C46 C48 H48A 109.5 . . ?
C46 C48 H48B 109.5 . . ?
H48A C48 H48B 109.5 . . ?
C46 C48 H48C 109.5 . . ?
H48A C48 H48C 109.5 . . ?
H48B C48 H48C 109.5 . . ?
N203 Cu2 N204 88.0(6) . . ?
N203 Cu2 N202 93.1(7) . . ?
N204 Cu2 N202 176.6(18) . . ?
N203 Cu2 N201 176.7(12) . . ?
N204 Cu2 N201 90.6(6) . . ?
N202 Cu2 N201 88.4(7) . . ?
C214 N201 C211 106.0(10) . . ?
C214 N201 Cu2 129.6(9) . . ?
C211 N201 Cu2 124.3(9) . . ?
N201 C211 C245 127.4(12) . . ?
N201 C211 C212 109.7(10) . . ?
C245 C211 C212 122.2(12) . . ?
C213 C212 C211 106.6(12) . . ?
C213 C212 H212 126.7 . . ?
C211 C212 H212 126.7 . . ?
C212 C213 C214 108.6(12) . . ?
C212 C213 H213 125.7 . . ?
C214 C213 H213 125.7 . . ?
N201 C214 C215 124.1(12) . . ?
N201 C214 C213 108.8(11) . . ?
C215 C214 C213 126.9(12) . . ?
C221 C215 C214 121.7(12) . . ?
C221 C215 C216 121.2(12) . . ?
C214 C215 C216 117.1(11) . . ?
C217 C216 C215 114.6(16) . . ?
C217 C216 C218 105.5(16) . . ?
C215 C216 C218 111.1(14) . . ?
C217 C216 H216 108.5 . . ?
C215 C216 H216 108.5 . . ?
C218 C216 H216 108.5 . . ?
C216 C217 H21A 109.5 . . ?
C216 C217 H21B 109.5 . . ?
H21A C217 H21B 109.5 . . ?
C216 C217 H21C 109.5 . . ?
H21A C217 H21C 109.5 . . ?
H21B C217 H21C 109.5 . . ?
C216 C218 H21D 109.5 . . ?
C216 C218 H21E 109.5 . . ?
H21D C218 H21E 109.5 . . ?
C216 C218 H21F 109.5 . . ?
H21D C218 H21F 109.5 . . ?
H21E C218 H21F 109.5 . . ?
C221 N202 C224 108.6(10) . . ?
C221 N202 Cu2 126.9(13) . . ?
C224 N202 Cu2 124.4(13) . . ?
N202 C221 C215 128.3(14) . . ?
N202 C221 C222 107.7(11) . . ?
C215 C221 C222 123.4(13) . . ?
C223 C222 C221 107.4(14) . . ?
C223 C222 H222 126.3 . . ?
C221 C222 H222 126.3 . . ?
C222 C223 C224 109.0(14) . . ?
C222 C223 H223 125.5 . . ?
C224 C223 H223 125.5 . . ?
N202 C224 C225 124.6(14) . . ?
N202 C224 C223 107.2(11) . . ?
C225 C224 C223 128.1(13) . . ?
C224 C225 C231 126.1(13) . . ?
C224 C225 C226 120.4(14) . . ?
C231 C225 C226 112.3(13) . . ?
C227 C226 C228 118.7(17) . . ?
C227 C226 C225 112.2(17) . . ?
C228 C226 C225 115.1(17) . . ?
C227 C226 H226 102.6 . . ?
C228 C226 H226 102.6 . . ?
C225 C226 H226 102.6 . . ?
C226 C227 H22A 109.5 . . ?
C226 C227 H22B 109.5 . . ?
H22A C227 H22B 109.5 . . ?
C226 C227 H22C 109.5 . . ?
H22A C227 H22C 109.5 . . ?
H22B C227 H22C 109.5 . . ?
C226 C228 H22D 109.5 . . ?
C226 C228 H22E 109.5 . . ?
H22D C228 H22E 109.5 . . ?
C226 C228 H22F 109.5 . . ?
H22D C228 H22F 109.5 . . ?
H22E C228 H22F 109.5 . . ?
C234 N203 C231 107.3(11) . . ?
C234 N203 Cu2 128.7(10) . . ?
C231 N203 Cu2 124.0(10) . . ?
N203 C231 C225 125.4(12) . . ?
N203 C231 C232 108.5(11) . . ?
C225 C231 C232 124.8(14) . . ?
C233 C232 C231 104.0(13) . . ?
C233 C232 H232 128.0 . . ?
C231 C232 H232 128.0 . . ?
C232 C233 C234 109.8(13) . . ?
C232 C233 H233 125.1 . . ?
C234 C233 H233 125.1 . . ?
C235 C234 N203 124.3(13) . . ?
C235 C234 C233 128.5(13) . . ?
N203 C234 C233 106.9(12) . . ?
C234 C235 C241 124.3(12) . . ?
C234 C235 C236 117.5(14) . . ?
C241 C235 C236 118.2(14) . . ?
C238 C236 C237 120(2) . . ?
C238 C236 C235 112.1(16) . . ?
C237 C236 C235 109.2(18) . . ?
C238 C236 H236 104.7 . . ?
C237 C236 H236 104.7 . . ?
C235 C236 H236 104.7 . . ?
C236 C237 H23A 109.5 . . ?
C236 C237 H23B 109.5 . . ?
H23A C237 H23B 109.5 . . ?
C236 C237 H23C 109.5 . . ?
H23A C237 H23C 109.5 . . ?
H23B C237 H23C 109.5 . . ?
C236 C238 H23D 109.5 . . ?
C236 C238 H23E 109.5 . . ?
H23D C238 H23E 109.5 . . ?
C236 C238 H23F 109.5 . . ?
H23D C238 H23F 109.5 . . ?
H23E C238 H23F 109.5 . . ?
C244 N204 C241 104.2(11) . . ?
C244 N204 Cu2 127.7(11) . . ?
C241 N204 Cu2 126.2(11) . . ?
C235 C241 N204 125.1(13) . . ?
C235 C241 C242 122.9(12) . . ?
N204 C241 C242 111.3(11) . . ?
C243 C242 C241 105.5(13) . . ?
C243 C242 H242 127.2 . . ?
C241 C242 H242 127.2 . . ?
C242 C243 C244 109.7(14) . . ?
C242 C243 H243 125.1 . . ?
C244 C243 H243 125.1 . . ?
C245 C244 N204 125.0(13) . . ?
C245 C244 C243 126.6(13) . . ?
N204 C244 C243 108.4(11) . . ?
C244 C245 C211 123.5(13) . . ?
C244 C245 C246 117.7(13) . . ?
C211 C245 C246 118.8(13) . . ?
C247 C246 C248 113.9(17) . . ?
C247 C246 C245 114.7(18) . . ?
C248 C246 C245 116.3(16) . . ?
C247 C246 H246 103.2 . . ?
C248 C246 H246 103.2 . . ?
C245 C246 H246 103.2 . . ?
C246 C247 H24A 109.5 . . ?
C246 C247 H24B 109.5 . . ?
H24A C247 H24B 109.5 . . ?
C246 C247 H24C 109.5 . . ?
H24A C247 H24C 109.5 . . ?
H24B C247 H24C 109.5 . . ?
C246 C248 H24D 109.5 . . ?
C246 C248 H24E 109.5 . . ?
H24D C248 H24E 109.5 . . ?
C246 C248 H24F 109.5 . . ?
H24D C248 H24F 109.5 . . ?
H24E C248 H24F 109.5 . . ?
Cl2S C1S Cl1S 138(2) . . ?
Cl2S C1S H1S1 102.5 . . ?
Cl1S C1S H1S1 102.5 . . ?
Cl2S C1S H1S2 102.5 . . ?
Cl1S C1S H1S2 102.5 . . ?
H1S1 C1S H1S2 104.9 . . ?

loop_
_geom_bond_atom_site_label_1
_geom_bond_atom_site_label_2
_geom_bond_distance
_geom_bond_site_symmetry_2
_geom_bond_publ_flag
Cu1 N1 1.974(13) . ?
Cu1 N4 1.986(10) . ?
Cu1 N3 2.006(13) . ?
Cu1 N2 2.007(10) . ?
N1 C11 1.386(17) . ?
N1 C14 1.394(17) . ?
C11 C45 1.371(17) . ?
C11 C12 1.441(18) . ?
C12 C13 1.306(19) . ?
C12 H12 0.9500 . ?
C13 C14 1.462(17) . ?
C13 H13 0.9500 . ?
C14 C15 1.382(16) . ?
C15 C21 1.385(16) . ?
C15 C16 1.526(16) . ?
C16 C17 1.520(19) . ?
C16 C18 1.528(17) . ?
C16 H16 1.0000 . ?
C17 H17A 0.9800 . ?
C17 H17B 0.9800 . ?
C17 H17C 0.9800 . ?
C18 H18A 0.9800 . ?
C18 H18B 0.9800 . ?
C18 H18C 0.9800 . ?
N2 C24 1.401(17) . ?
N2 C21 1.401(16) . ?
C21 C22 1.431(16) . ?
C22 C23 1.325(17) . ?
C22 H22 0.9500 . ?
C23 C24 1.415(16) . ?
C23 H23 0.9500 . ?
C24 C25 1.386(14) . ?
C25 C31 1.383(14) . ?
C25 C26 1.535(14) . ?
C26 C27 1.515(18) . ?
C26 C28 1.53(2) . ?
C26 H26 1.0000 . ?
C27 H27A 0.9800 . ?
C27 H27B 0.9800 . ?
C27 H27C 0.9800 . ?
C28 H28A 0.9800 . ?
C28 H28B 0.9800 . ?
C28 H28C 0.9800 . ?
N3 C31 1.375(15) . ?
N3 C34 1.401(16) . ?
C31 C32 1.459(16) . ?
C32 C33 1.333(17) . ?
C32 H32 0.9500 . ?
C33 C34 1.428(16) . ?
C33 H33 0.9500 . ?
C34 C35 1.372(16) . ?
C35 C41 1.379(16) . ?
C35 C36 1.537(17) . ?
C36 C37 1.500(18) . ?
C36 C38 1.51(2) . ?
C36 H36 1.0000 . ?
C37 H37A 0.9800 . ?
C37 H37B 0.9800 . ?
C37 H37C 0.9800 . ?
C38 H38A 0.9800 . ?
C38 H38B 0.9800 . ?
C38 H38C 0.9800 . ?
N4 C41 1.394(17) . ?
N4 C44 1.395(18) . ?
C41 C42 1.450(17) . ?
C42 C43 1.306(18) . ?
C42 H42 0.9500 . ?
C43 C44 1.432(18) . ?
C43 H43 0.9500 . ?
C44 C45 1.392(17) . ?
C45 C46 1.538(17) . ?
C46 C48 1.484(17) . ?
C46 C47 1.49(2) . ?
C46 H46 1.0000 . ?
C47 H47A 0.9800 . ?
C47 H47B 0.9800 . ?
C47 H47C 0.9800 . ?
C48 H48A 0.9800 . ?
C48 H48B 0.9800 . ?
C48 H48C 0.9800 . ?
Cu2 N203 1.977(12) . ?
Cu2 N204 1.993(10) . ?
Cu2 N202 2.002(9) . ?
Cu2 N201 2.004(11) . ?
N201 C214 1.386(14) . ?
N201 C211 1.390(14) . ?
C211 C245 1.400(13) . ?
C211 C212 1.449(15) . ?
C212 C213 1.341(16) . ?
C212 H212 0.9500 . ?
C213 C214 1.448(15) . ?
C213 H213 0.9500 . ?
C214 C215 1.411(13) . ?
C215 C221 1.398(13) . ?
C215 C216 1.542(14) . ?
C216 C217 1.51(2) . ?
C216 C218 1.558(19) . ?
C216 H216 1.0000 . ?
C217 H21A 0.9800 . ?
C217 H21B 0.9800 . ?
C217 H21C 0.9800 . ?
C218 H21D 0.9800 . ?
C218 H21E 0.9800 . ?
C218 H21F 0.9800 . ?
N202 C221 1.370(16) . ?
N202 C224 1.375(17) . ?
C221 C222 1.448(16) . ?
C222 C223 1.329(17) . ?
C222 H222 0.9500 . ?
C223 C224 1.437(16) . ?
C223 H223 0.9500 . ?
C224 C225 1.384(15) . ?
C225 C231 1.394(15) . ?
C225 C226 1.518(15) . ?
C226 C227 1.49(2) . ?
C226 C228 1.52(2) . ?
C226 H226 1.0000 . ?
C227 H22A 0.9800 . ?
C227 H22B 0.9800 . ?
C227 H22C 0.9800 . ?
C228 H22D 0.9800 . ?
C228 H22E 0.9800 . ?
C228 H22F 0.9800 . ?
N203 C234 1.383(15) . ?
N203 C231 1.387(15) . ?
C231 C232 1.460(15) . ?
C232 C233 1.350(17) . ?
C232 H232 0.9500 . ?
C233 C234 1.437(16) . ?
C233 H233 0.9500 . ?
C234 C235 1.367(15) . ?
C235 C241 1.374(15) . ?
C235 C236 1.570(14) . ?
C236 C238 1.502(19) . ?
C236 C237 1.518(19) . ?
C236 H236 1.0000 . ?
C237 H23A 0.9800 . ?
C237 H23B 0.9800 . ?
C237 H23C 0.9800 . ?
C238 H23D 0.9800 . ?
C238 H23E 0.9800 . ?
C238 H23F 0.9800 . ?
N204 C244 1.378(17) . ?
N204 C241 1.389(14) . ?
C241 C242 1.436(16) . ?
C242 C243 1.310(17) . ?
C242 H242 0.9500 . ?
C243 C244 1.445(16) . ?
C243 H243 0.9500 . ?
C244 C245 1.371(15) . ?
C245 C246 1.538(15) . ?
C246 C247 1.511(18) . ?
C246 C248 1.528(18) . ?
C246 H246 1.0000 . ?
C247 H24A 0.9800 . ?
C247 H24B 0.9800 . ?
C247 H24C 0.9800 . ?
C248 H24D 0.9800 . ?
C248 H24E 0.9800 . ?
C248 H24F 0.9800 . ?
C1S Cl2S 1.53(3) . ?
C1S Cl1S 1.551(19) . ?
C1S H1S1 0.9900 . ?
C1S H1S2 0.9900 . ?

loop_
_geom_torsion_atom_site_label_1
_geom_torsion_atom_site_label_2
_geom_torsion_atom_site_label_3
_geom_torsion_atom_site_label_4
_geom_torsion
_geom_torsion_site_symmetry_1
_geom_torsion_site_symmetry_2
_geom_torsion_site_symmetry_3
_geom_torsion_site_symmetry_4
_geom_torsion_publ_flag
C14 N1 C11 C45 169(3) . . . . ?
Cu1 N1 C11 C45 -16(5) . . . . ?
C14 N1 C11 C12 12(3) . . . . ?
Cu1 N1 C11 C12 -174(3) . . . . ?
C45 C11 C12 C13 -173(3) . . . . ?
N1 C11 C12 C13 -14(4) . . . . ?
C11 C12 C13 C14 10(4) . . . . ?
C11 N1 C14 C15 173(3) . . . . ?
Cu1 N1 C14 C15 -2(5) . . . . ?
C11 N1 C14 C13 -6(4) . . . . ?
Cu1 N1 C14 C13 180(3) . . . . ?
C12 C13 C14 C15 178(3) . . . . ?
C12 C13 C14 N1 -3(4) . . . . ?
N1 C14 C15 C21 -12(4) . . . . ?
C13 C14 C15 C21 167(3) . . . . ?
N1 C14 C15 C16 173(3) . . . . ?
C13 C14 C15 C16 -8(4) . . . . ?
C14 C15 C16 C17 78(3) . . . . ?
C21 C15 C16 C17 -97(3) . . . . ?
C14 C15 C16 C18 -58(3) . . . . ?
C21 C15 C16 C18 127(3) . . . . ?
C14 C15 C21 N2 15(4) . . . . ?
C16 C15 C21 N2 -169(3) . . . . ?
C14 C15 C21 C22 -165(2) . . . . ?
C16 C15 C21 C22 10(3) . . . . ?
C24 N2 C21 C15 -178(2) . . . . ?
Cu1 N2 C21 C15 -6(5) . . . . ?
C24 N2 C21 C22 2(4) . . . . ?
Cu1 N2 C21 C22 174(2) . . . . ?
C15 C21 C22 C23 179(2) . . . . ?
N2 C21 C22 C23 -1(3) . . . . ?
C21 C22 C23 C24 -1(2) . . . . ?
C21 N2 C24 C25 -180(2) . . . . ?
Cu1 N2 C24 C25 8(4) . . . . ?
C21 N2 C24 C23 -3(4) . . . . ?
Cu1 N2 C24 C23 -175(2) . . . . ?
C22 C23 C24 C25 179(2) . . . . ?
C22 C23 C24 N2 3(3) . . . . ?
N2 C24 C25 C31 9(4) . . . . ?
C23 C24 C25 C31 -167(2) . . . . ?
N2 C24 C25 C26 -178(3) . . . . ?
C23 C24 C25 C26 6(3) . . . . ?
C31 C25 C26 C27 -133(2) . . . . ?
C24 C25 C26 C27 54(3) . . . . ?
C31 C25 C26 C28 98(2) . . . . ?
C24 C25 C26 C28 -75(3) . . . . ?
C34 N3 C31 C25 176(3) . . . . ?
Cu1 N3 C31 C25 0(5) . . . . ?
C34 N3 C31 C32 -6(3) . . . . ?
Cu1 N3 C31 C32 178(2) . . . . ?
C24 C25 C31 N3 -14(4) . . . . ?
C26 C25 C31 N3 173(3) . . . . ?
C24 C25 C31 C32 169(2) . . . . ?
C26 C25 C31 C32 -4(3) . . . . ?
N3 C31 C32 C33 14(3) . . . . ?
C25 C31 C32 C33 -169(3) . . . . ?
C31 C32 C33 C34 -15(3) . . . . ?
C31 N3 C34 C35 174(3) . . . . ?
Cu1 N3 C34 C35 -10(5) . . . . ?
C31 N3 C34 C33 -3(4) . . . . ?
Cu1 N3 C34 C33 173(2) . . . . ?
C32 C33 C34 C35 -165(3) . . . . ?
C32 C33 C34 N3 12(3) . . . . ?
N3 C34 C35 C41 -6(5) . . . . ?
C33 C34 C35 C41 171(3) . . . . ?
N3 C34 C35 C36 170(3) . . . . ?
C33 C34 C35 C36 -13(4) . . . . ?
C34 C35 C36 C37 85(3) . . . . ?
C41 C35 C36 C37 -99(3) . . . . ?
C34 C35 C36 C38 -55(3) . . . . ?
C41 C35 C36 C38 121(3) . . . . ?
C34 C35 C41 N4 14(5) . . . . ?
C36 C35 C41 N4 -161(4) . . . . ?
C34 C35 C41 C42 -173(3) . . . . ?
C36 C35 C41 C42 12(4) . . . . ?
C44 N4 C41 C35 179(2) . . . . ?
Cu1 N4 C41 C35 -5(7) . . . . ?
C44 N4 C41 C42 4(5) . . . . ?
Cu1 N4 C41 C42 -179(4) . . . . ?
C35 C41 C42 C43 179(3) . . . . ?
N4 C41 C42 C43 -7(4) . . . . ?
C41 C42 C43 C44 6(2) . . . . ?
C41 N4 C44 C45 -178(3) . . . . ?
Cu1 N4 C44 C45 6(6) . . . . ?
C41 N4 C44 C43 -1(5) . . . . ?
Cu1 N4 C44 C43 -177(4) . . . . ?
C42 C43 C44 C45 173(3) . . . . ?
C42 C43 C44 N4 -4(4) . . . . ?
N1 C11 C45 C44 4(5) . . . . ?
C12 C11 C45 C44 158(3) . . . . ?
N1 C11 C45 C46 -171(3) . . . . ?
C12 C11 C45 C46 -17(4) . . . . ?
N4 C44 C45 C11 2(5) . . . . ?
C43 C44 C45 C11 -175(3) . . . . ?
N4 C44 C45 C46 177(4) . . . . ?
C43 C44 C45 C46 1(4) . . . . ?
C11 C45 C46 C48 83(3) . . . . ?
C44 C45 C46 C48 -92(3) . . . . ?
C11 C45 C46 C47 -75(4) . . . . ?
C44 C45 C46 C47 110(3) . . . . ?
C214 N201 C211 C245 -176(2) . . . . ?
Cu2 N201 C211 C245 7(3) . . . . ?
C214 N201 C211 C212 -6(2) . . . . ?
Cu2 N201 C211 C212 177.5(15) . . . . ?
N201 C211 C212 C213 6(3) . . . . ?
C245 C211 C212 C213 177(2) . . . . ?
C211 C212 C213 C214 -4(3) . . . . ?
C211 N201 C214 C215 -172(2) . . . . ?
Cu2 N201 C214 C215 5(3) . . . . ?
C211 N201 C214 C213 3(2) . . . . ?
Cu2 N201 C214 C213 179.9(16) . . . . ?
C212 C213 C214 N201 1(3) . . . . ?
C212 C213 C214 C215 175(2) . . . . ?
N201 C214 C215 C221 4(3) . . . . ?
C213 C214 C215 C221 -170(2) . . . . ?
N201 C214 C215 C216 -175(2) . . . . ?
C213 C214 C215 C216 11(3) . . . . ?
C221 C215 C216 C217 106(2) . . . . ?
C214 C215 C216 C217 -74(2) . . . . ?
C221 C215 C216 C218 -135(2) . . . . ?
C214 C215 C216 C218 45(2) . . . . ?
C224 N202 C221 C215 175(2) . . . . ?
Cu2 N202 C221 C215 -4(6) . . . . ?
C224 N202 C221 C222 4(4) . . . . ?
Cu2 N202 C221 C222 -175(3) . . . . ?
C214 C215 C221 N202 -5(4) . . . . ?
C216 C215 C221 N202 175(3) . . . . ?
C214 C215 C221 C222 165(2) . . . . ?
C216 C215 C221 C222 -16(3) . . . . ?
N202 C221 C222 C223 -4(3) . . . . ?
C215 C221 C222 C223 -175(2) . . . . ?
C221 C222 C223 C224 2(2) . . . . ?
C221 N202 C224 C225 174(3) . . . . ?
Cu2 N202 C224 C225 -7(6) . . . . ?
C221 N202 C224 C223 -3(4) . . . . ?
Cu2 N202 C224 C223 176(3) . . . . ?
C222 C223 C224 N202 0(3) . . . . ?
C222 C223 C224 C225 -176(3) . . . . ?
N202 C224 C225 C231 -9(5) . . . . ?
C223 C224 C225 C231 167(2) . . . . ?
N202 C224 C225 C226 -175(3) . . . . ?
C223 C224 C225 C226 1(4) . . . . ?
C224 C225 C226 C227 -63(3) . . . . ?
C231 C225 C226 C227 129(2) . . . . ?
C224 C225 C226 C228 77(3) . . . . ?
C231 C225 C226 C228 -91(2) . . . . ?
C234 N203 C231 C225 180(3) . . . . ?
Cu2 N203 C231 C225 -3(4) . . . . ?
C234 N203 C231 C232 13(3) . . . . ?
Cu2 N203 C231 C232 -169.9(18) . . . . ?
C224 C225 C231 N203 15(4) . . . . ?
C226 C225 C231 N203 -178(2) . . . . ?
C224 C225 C231 C232 180(3) . . . . ?
C226 C225 C231 C232 -13(3) . . . . ?
N203 C231 C232 C233 -19(3) . . . . ?
C225 C231 C232 C233 174(2) . . . . ?
C231 C232 C233 C234 18(3) . . . . ?
C231 N203 C234 C235 -176(2) . . . . ?
Cu2 N203 C234 C235 7(4) . . . . ?
C231 N203 C234 C233 -2(3) . . . . ?
Cu2 N203 C234 C233 -179(2) . . . . ?
C232 C233 C234 C235 163(2) . . . . ?
C232 C233 C234 N203 -11(3) . . . . ?
N203 C234 C235 C241 3(4) . . . . ?
C233 C234 C235 C241 -169(3) . . . . ?
N203 C234 C235 C236 -176(2) . . . . ?
C233 C234 C235 C236 11(4) . . . . ?
C234 C235 C236 C238 56(3) . . . . ?
C241 C235 C236 C238 -123(2) . . . . ?
C234 C235 C236 C237 -79(3) . . . . ?
C241 C235 C236 C237 101(3) . . . . ?
C234 C235 C241 N204 2(4) . . . . ?
C236 C235 C241 N204 -178(2) . . . . ?
C234 C235 C241 C242 172(2) . . . . ?
C236 C235 C241 C242 -8(3) . . . . ?
C244 N204 C241 C235 177.0(18) . . . . ?
Cu2 N204 C241 C235 -17(3) . . . . ?
C244 N204 C241 C242 6(3) . . . . ?
Cu2 N204 C241 C242 171.7(17) . . . . ?
C235 C241 C242 C243 -172.1(18) . . . . ?
N204 C241 C242 C243 -1(3) . . . . ?
C241 C242 C243 C244 -4(2) . . . . ?
C241 N204 C244 C245 170.6(19) . . . . ?
Cu2 N204 C244 C245 5(4) . . . . ?
C241 N204 C244 C243 -9(3) . . . . ?
Cu2 N204 C244 C243 -173.9(18) . . . . ?
C242 C243 C244 C245 -171(2) . . . . ?
C242 C243 C244 N204 9(2) . . . . ?
N204 C244 C245 C211 -13(4) . . . . ?
C243 C244 C245 C211 166.2(19) . . . . ?
N204 C244 C245 C246 168(2) . . . . ?
C243 C244 C245 C246 -13(3) . . . . ?
N201 C211 C245 C244 6(3) . . . . ?
C212 C211 C245 C244 -163(2) . . . . ?
N201 C211 C245 C246 -174.1(18) . . . . ?
C212 C211 C245 C246 16(3) . . . . ?
C244 C245 C246 C247 81(3) . . . . ?
C211 C245 C246 C247 -98(2) . . . . ?
C244 C245 C246 C248 -55(3) . . . . ?
C211 C245 C246 C248 125(2) . . . . ?
